data_9012181
loop_
_publ_author_name
'Knop, O.'
'Cameron, T. S.'
'Jochem, K.'

_publ_section_title
;
 What is the true space group of weberite?
 Sample: I2_12_12_1 refinement, T = ambient
 Note: y(F6) and z(F6) corrected
;
_journal_name_full 'Journal of Solid State Chemistry'
_journal_page_first 213
_journal_page_last 221
_journal_paper_doi 10.1016/0022-4596(82)90231-6
_journal_volume 43
_journal_year 1982
_chemical_compound_source 'Ivigtut, Greenland'
_chemical_formula_sum 'Al F7 Mg Na2'
_chemical_name_mineral Weberite
_symmetry_space_group_name_H-M 'I 21 21 21'
_cell_angle_alpha 90
_cell_angle_beta 90
_cell_angle_gamma 90
_cell_length_a 7.051
_cell_length_b 9.968
_cell_length_c 7.285
_cell_formula_units_Z 4
_cell_volume 512.022
_database_code_amcsd 0013481
_exptl_crystal_density_diffrn 2.987
_cod_original_formula_sum 'Na2 Mg Al F7'
_cod_database_code 9012181

loop_
_space_group_symop_operation_xyz
x,y,z
1/2+x,1/2+y,1/2+z
-x,1/2+y,1/2-z
1/2-x,+y,-z
1/2+x,-y,-z
+x,1/2-y,1/2-z
1/2-x,1/2-y,1/2+z
-x,-y,+z

loop_
_atom_site_aniso_label
_atom_site_aniso_U_11
_atom_site_aniso_U_22
_atom_site_aniso_U_33
_atom_site_aniso_U_12
_atom_site_aniso_U_13
_atom_site_aniso_U_23
Na1 0.01770 0.01920 0.05530 0.00000 -0.00450 0.00000
Na2 0.02190 0.03330 0.01490 0.00000 0.00000 0.00950
Mg 0.00740 0.00630 0.00710 0.00000 -0.00080 0.00000
Al 0.00780 0.00700 0.00750 0.00000 0.00000 -0.00180
F1 0.00780 0.01910 0.01270 -0.00290 0.00000 0.00000
F3 0.01840 0.01590 0.00950 0.00350 0.00040 0.00140
F5 0.01450 0.01280 0.01800 0.00980 0.00090 -0.00610
F6 0.01150 0.01350 0.01550 -0.00320 0.00250 -0.00830

loop_
_atom_site_label
_atom_site_fract_x
_atom_site_fract_y
_atom_site_fract_z
Na1 0.25000 0.00030 0.50000
Na2 -0.00270 0.25000 0.75000
Mg 0.25000 0.00060 0.00000
Al 0.00000 0.25000 0.25000
F1 0.00000 0.00000 0.88630
F3 -0.00160 0.16480 0.47090
F5 0.18300 0.13590 0.18180
F6 0.31500 0.63880 0.67910

loop_
_cod_related_entry_id
_cod_related_entry_database
_cod_related_entry_code
1 AMCSD 0013481
